data_2008476
loop_
_publ_author_name
'Clegg, William'
'Elsegood, Mark R.J.'
'Scott, Andrew J.'
'Marder, Todd B.'
'Dai, Chaoyang'
'Norman, Nicholas C.'
'Pickett, Nigel L.'
'Robins, Edward G.'

_publ_section_title
;
 Salts of the bis(catecholato)borate anion with rhodium-- and
 iridium--phosphine complex cations
;
_journal_issue 5
_journal_name_full 'Acta Crystallographica Section C'
_journal_page_first 733
_journal_page_last 739
_journal_paper_doi 10.1107/S0108270199000323
_journal_volume 55
_journal_year 1999
_chemical_formula_moiety '[RhClH(C26 H48 P2 )2 ] +, C12 H8 B O4 -, 4C H2 Cl2'
_chemical_formula_sum 'C68 H113 B Cl9 O4 P4 Rh'
_chemical_formula_weight 1551.23
_chemical_name_systematic
;
 trans-chlorohydridobis(1,2-bis(dicyclohexylphosphino)ethane)rhodium(III)
 bis(catecholato)borate dichloromethane tetrasolvate
;
_space_group_IT_number 19
_symmetry_cell_setting orthorhombic
_symmetry_space_group_name_Hall 'P 2ac 2ab'
_symmetry_space_group_name_H-M 'P 21 21 21'
_audit_creation_method SHELXL-97
_cell_angle_alpha 90.00
_cell_angle_beta 90.00
_cell_angle_gamma 90.00
_cell_formula_units_Z 4
_cell_length_a 13.9320(8)
_cell_length_b 21.2938(10)
_cell_length_c 25.5613(14)
_cell_measurement_reflns_used 14978
_cell_measurement_temperature 160(2)
_cell_measurement_theta_max 26.34
_cell_measurement_theta_min 1.66
_cell_volume 7583.1(7)
_computing_cell_refinement 'local programs'
_computing_data_collection 'SMART (Siemens, 1995)'
_computing_data_reduction 'SAINT (Siemens, 1995)'
_computing_molecular_graphics SHELXTL
_computing_publication_material 'SHELXTL and local programs'
_computing_structure_refinement SHELXTL
_computing_structure_solution 'SHELXTL (Sheldrick, 1994)'
_diffrn_ambient_temperature 160(2)
_diffrn_detector_area_resol_mean 8.192
_diffrn_measured_fraction_theta_full 0.998
_diffrn_measured_fraction_theta_max 0.970
_diffrn_measurement_device_type 'Bruker SMART CCD diffractometer'
_diffrn_measurement_method '\w rotation with narrow frames'
_diffrn_radiation_monochromator graphite
_diffrn_radiation_source 'fine-focus sealed tube'
_diffrn_radiation_type MoK\a
_diffrn_radiation_wavelength 0.71073
_diffrn_reflns_av_R_equivalents 0.0544
_diffrn_reflns_av_sigmaI/netI 0.0670
_diffrn_reflns_limit_h_max 16
_diffrn_reflns_limit_h_min -12
_diffrn_reflns_limit_k_max 25
_diffrn_reflns_limit_k_min -23
_diffrn_reflns_limit_l_max 31
_diffrn_reflns_limit_l_min -25
_diffrn_reflns_number 27335
_diffrn_reflns_theta_full 25.00
_diffrn_reflns_theta_max 26.36
_diffrn_reflns_theta_min 1.24
_diffrn_standards_decay_% 0
_diffrn_standards_number 0
_exptl_absorpt_coefficient_mu 0.671
_exptl_absorpt_correction_T_max 0.948
_exptl_absorpt_correction_T_min 0.791
_exptl_absorpt_correction_type multi-scan
_exptl_absorpt_process_details '(SADABS; Sheldrick, 1997)'
_exptl_crystal_colour colourless
_exptl_crystal_density_diffrn 1.359
_exptl_crystal_density_method 'not measured'
_exptl_crystal_description needle
_exptl_crystal_F_000 3264
_exptl_crystal_size_max 0.44
_exptl_crystal_size_mid 0.08
_exptl_crystal_size_min 0.08
_refine_diff_density_max 1.082
_refine_diff_density_min -2.127
_refine_ls_abs_structure_details 'Flack (1983)'
_refine_ls_abs_structure_Flack 0.01(5)
_refine_ls_extinction_method none
_refine_ls_goodness_of_fit_ref 1.381
_refine_ls_hydrogen_treatment mixed
_refine_ls_matrix_type full
_refine_ls_number_parameters 788
_refine_ls_number_reflns 14673
_refine_ls_number_restraints 18
_refine_ls_restrained_S_all 1.381
_refine_ls_R_factor_all 0.0993
_refine_ls_R_factor_gt 0.0858
_refine_ls_shift/su_max 0.027
_refine_ls_shift/su_mean 0.000
_refine_ls_structure_factor_coef Fsqd
_refine_ls_weighting_details 'w = 1/[\s^2^(Fo^2^)+48.7217P] where P=(Fo^2^+2Fc^2^)/3'
_refine_ls_weighting_scheme calc
_refine_ls_wR_factor_ref 0.1783
_reflns_number_gt 13157
_reflns_number_total 14673
_reflns_threshold_expression I>2\s(I)
_cod_data_source_file ln1074.cif
_cod_data_source_block 3
_cod_database_code 2008476

loop_
_symmetry_equiv_pos_as_xyz
'x, y, z'
'-x+1/2, -y, z+1/2'
'-x, y+1/2, -z+1/2'
'x+1/2, -y+1/2, -z'

loop_
_atom_site_label
_atom_site_fract_x
_atom_site_fract_y
_atom_site_fract_z
_atom_site_U_iso_or_equiv
_atom_site_adp_type
_atom_site_calc_flag
_atom_site_refinement_flags
_atom_site_occupancy
_atom_site_disorder_assembly
_atom_site_disorder_group
_atom_site_type_symbol
Rh .23507(4) .50214(3) .64559(2) .01258(12) Uani d . 1 . . Rh
H1 .251(8) .478(4) .601(4) .05(3) Uiso d . 1 . . H
Cl1 .22653(16) .53791(9) .73919(8) .0196(4) Uani d . 1 . . Cl
P1 .33873(15) .59248(9) .64109(9) .0156(4) Uani d . 1 . . P
C1 .2911(6) .6644(4) .6747(3) .0189(18) Uani d . 1 . . C
H1A .2272 .6522 .6893 .023 Uiso calc R 1 . . H
C2 .3519(8) .6857(4) .7222(4) .032(2) Uani d . 1 . . C
H2A .3633 .6496 .7458 .039 Uiso calc R 1 . . H
H2B .4148 .7016 .7101 .039 Uiso calc R 1 . . H
C3 .2982(8) .7378(5) .7519(4) .040(3) Uani d . 1 . . C
H3A .2374 .7206 .7660 .048 Uiso calc R 1 . . H
H3B .3378 .7518 .7819 .048 Uiso calc R 1 . . H
C4 .2760(8) .7936(5) .7175(5) .043(3) Uani d . 1 . . C
H4A .3368 .8143 .7071 .052 Uiso calc R 1 . . H
H4B .2375 .8244 .7376 .052 Uiso calc R 1 . . H
C5 .2209(7) .7742(4) .6686(4) .028(2) Uani d . 1 . . C
H5A .2136 .8110 .6453 .034 Uiso calc R 1 . . H
H5B .1559 .7599 .6787 .034 Uiso calc R 1 . . H
C6 .2720(6) .7215(4) .6390(4) .0254(19) Uani d . 1 . . C
H6A .3338 .7374 .6251 .031 Uiso calc R 1 . . H
H6B .2321 .7082 .6089 .031 Uiso calc R 1 . . H
C7 .3943(6) .6208(4) .5790(3) .0177(18) Uani d . 1 . . C
H7 .3467 .6511 .5644 .021 Uiso calc R 1 . . H
C8 .4876(6) .6608(4) .5879(3) .0191(18) Uani d U 1 . . C
H8A .4759 .6926 .6155 .023 Uiso calc R 1 . . H
H8B .5406 .6332 .5997 .023 Uiso calc R 1 . . H
C9 .5150(7) .6928(5) .5378(4) .033(2) Uani d . 1 . . C
H9A .5758 .7160 .5432 .039 Uiso calc R 1 . . H
H9B .4648 .7239 .5287 .039 Uiso calc R 1 . . H
C10 .5275(7) .6476(5) .4925(4) .038(3) Uani d . 1 . . C
H10A .5832 .6200 .4993 .046 Uiso calc R 1 . . H
H10B .5405 .6716 .4601 .046 Uiso calc R 1 . . H
C11 .4374(7) .6076(4) .4851(4) .026(2) Uani d . 1 . . C
H11A .3835 .6348 .4739 .032 Uiso calc R 1 . . H
H11B .4489 .5762 .4572 .032 Uiso calc R 1 . . H
C12 .4104(6) .5739(4) .5357(4) .0205(19) Uani d . 1 . . C
H12A .3512 .5490 .5302 .025 Uiso calc R 1 . . H
H12B .4625 .5446 .5458 .025 Uiso calc R 1 . . H
P2 .38201(15) .44718(9) .66374(8) .0132(4) Uani d . 1 . . P
C13 .3956(5) .4172(3) .7325(3) .0115(15) Uani d . 1 . . C
H13 .3493 .4424 .7538 .014 Uiso calc R 1 . . H
C14 .3633(6) .3485(4) .7392(3) .0191(18) Uani d . 1 . . C
H14A .2986 .3432 .7239 .023 Uiso calc R 1 . . H
H14B .4080 .3206 .7201 .023 Uiso calc R 1 . . H
C15 .3609(7) .3292(4) .7971(3) .024(2) Uani d . 1 . . C
H15A .3115 .3541 .8157 .029 Uiso calc R 1 . . H
H15B .3433 .2843 .8000 .029 Uiso calc R 1 . . H
C16 .4576(7) .3398(5) .8226(4) .032(2) Uani d . 1 . . C
H16A .5056 .3116 .8065 .038 Uiso calc R 1 . . H
H16B .4533 .3295 .8603 .038 Uiso calc R 1 . . H
C17 .4902(7) .4078(4) .8164(3) .022(2) Uani d . 1 . . C
H17A .5547 .4127 .8321 .026 Uiso calc R 1 . . H
H17B .4455 .4357 .8355 .026 Uiso calc R 1 . . H
C18 .4940(6) .4278(4) .7584(3) .0211(19) Uani d . 1 . . C
H18A .5117 .4727 .7560 .025 Uiso calc R 1 . . H
H18B .5436 .4030 .7399 .025 Uiso calc R 1 . . H
C19 .4241(6) .3841(4) .6194(3) .0186(18) Uani d . 1 . . C
H19 .3786 .3481 .6233 .022 Uiso calc R 1 . . H
C20 .5255(6) .3594(4) .6337(3) .0212(19) Uani d . 1 . . C
H20A .5728 .3939 .6300 .025 Uiso calc R 1 . . H
H20B .5260 .3454 .6706 .025 Uiso calc R 1 . . H
C21 .5547(8) .3044(5) .5981(4) .031(2) Uani d . 1 . . C
H21A .6201 .2902 .6074 .038 Uiso calc R 1 . . H
H21B .5102 .2688 .6037 .038 Uiso calc R 1 . . H
C22 .5526(7) .3234(5) .5408(4) .032(2) Uani d . 1 . . C
H22A .5686 .2866 .5187 .038 Uiso calc R 1 . . H
H22B .6013 .3563 .5344 .038 Uiso calc R 1 . . H
C23 .4514(7) .3485(5) .5256(4) .029(2) Uani d . 1 . . C
H23A .4520 .3629 .4888 .035 Uiso calc R 1 . . H
H23B .4036 .3144 .5288 .035 Uiso calc R 1 . . H
C24 .4233(6) .4029(4) .5613(3) .0221(19) Uani d . 1 . . C
H24A .3583 .4176 .5517 .027 Uiso calc R 1 . . H
H24B .4685 .4381 .5559 .027 Uiso calc R 1 . . H
C25 .4429(6) .5680(4) .6791(4) .0202(19) Uani d . 1 . . C
H25A .4941 .6000 .6764 .024 Uiso calc R 1 . . H
H25B .4250 .5635 .7164 .024 Uiso calc R 1 . . H
C26 .4788(5) .5057(4) .6580(3) .0130(15) Uani d . 1 . . C
H26A .5356 .4918 .6781 .016 Uiso calc R 1 . . H
H26B .4978 .5104 .6208 .016 Uiso calc R 1 . . H
P3 .12825(15) .41628(10) .65756(8) .0141(4) Uani d . 1 . . P
C27 .1651(6) .3345(3) .6415(3) .0162(16) Uani d . 1 . . C
H27 .2280 .3271 .6594 .019 Uiso calc R 1 . . H
C28 .0962(6) .2824(3) .6607(3) .0197(18) Uani d . 1 . . C
H28A .0856 .2868 .6988 .024 Uiso calc R 1 . . H
H28B .0334 .2866 .6429 .024 Uiso calc R 1 . . H
C29 .1396(7) .2173(4) .6488(4) .030(2) Uani d . 1 . . C
H29A .2001 .2122 .6687 .036 Uiso calc R 1 . . H
H29B .0945 .1842 .6603 .036 Uiso calc R 1 . . H
C30 .1599(7) .2095(4) .5906(3) .027(2) Uani d . 1 . . C
H30A .1915 .1685 .5846 .032 Uiso calc R 1 . . H
H30B .0986 .2097 .5711 .032 Uiso calc R 1 . . H
C31 .2239(8) .2616(4) .5707(4) .034(2) Uani d . 1 . . C
H31A .2320 .2570 .5324 .041 Uiso calc R 1 . . H
H31B .2880 .2578 .5871 .041 Uiso calc R 1 . . H
C32 .1832(7) .3262(4) .5823(3) .0192(18) Uani d . 1 . . C
H32A .1222 .3318 .5630 .023 Uiso calc R 1 . . H
H32B .2288 .3587 .5701 .023 Uiso calc R 1 . . H
C33 .0724(6) .4211(4) .7231(3) .0146(17) Uani d U 1 . . C
H33 .0671 .4672 .7301 .018 Uiso calc R 1 . . H
C34 -.0310(6) .3964(4) .7299(3) .0189(18) Uani d . 1 . . C
H34A -.0313 .3500 .7277 .023 Uiso calc R 1 . . H
H34B -.0723 .4131 .7016 .023 Uiso calc R 1 . . H
C35 -.0705(6) .4174(4) .7837(3) .0239(19) Uani d . 1 . . C
H35A -.0726 .4638 .7852 .029 Uiso calc R 1 . . H
H35B -.1367 .4014 .7881 .029 Uiso calc R 1 . . H
C36 -.0075(7) .3926(5) .8277(4) .029(2) Uani d . 1 . . C
H36A -.0092 .3461 .8278 .035 Uiso calc R 1 . . H
H36B -.0327 .4075 .8617 .035 Uiso calc R 1 . . H
C37 .0962(7) .4150(5) .8210(4) .029(2) Uani d . 1 . . C
H37A .0986 .4613 .8247 .034 Uiso calc R 1 . . H
H37B .1367 .3964 .8487 .034 Uiso calc R 1 . . H
C38 .1354(7) .3965(4) .7679(4) .026(2) Uani d . 1 . . C
H38A .1392 .3502 .7657 .031 Uiso calc R 1 . . H
H38B .2011 .4135 .7640 .031 Uiso calc R 1 . . H
P4 .09416(15) .54998(10) .61004(9) .0159(4) Uani d . 1 . . P
C39 .0936(6) .5642(4) .5383(3) .0149(17) Uani d U 1 . . C
H39 .0268 .5777 .5295 .018 Uiso calc R 1 . . H
C40 .1128(7) .5056(4) .5058(3) .0253(18) Uani d . 1 . . C
H40A .0637 .4734 .5138 .030 Uiso calc R 1 . . H
H40B .1764 .4881 .5153 .030 Uiso calc R 1 . . H
C41 .1108(7) .5204(4) .4469(3) .028(2) Uani d . 1 . . C
H41A .1260 .4819 .4268 .033 Uiso calc R 1 . . H
H41B .0457 .5345 .4367 .033 Uiso calc R 1 . . H
C42 .1840(7) .5717(5) .4338(4) .032(2) Uani d . 1 . . C
H42A .2493 .5571 .4429 .039 Uiso calc R 1 . . H
H42B .1824 .5806 .3958 .039 Uiso calc R 1 . . H
C43 .1614(8) .6305(5) .4637(4) .034(2) Uani d . 1 . . C
H43A .0982 .6468 .4522 .040 Uiso calc R 1 . . H
H43B .2103 .6628 .4556 .040 Uiso calc R 1 . . H
C44 .1591(7) .6194(5) .5227(3) .026(2) Uani d . 1 . . C
H44A .1363 .6581 .5402 .032 Uiso calc R 1 . . H
H44B .2251 .6109 .5351 .032 Uiso calc R 1 . . H
C45 .0443(6) .6238(4) .6377(3) .0167(17) Uani d . 1 . . C
H45 .0970 .6557 .6369 .020 Uiso calc R 1 . . H
C46 .0145(7) .6156(5) .6960(4) .030(2) Uani d . 1 . . C
H46A -.0391 .5852 .6984 .036 Uiso calc R 1 . . H
H46B .0693 .5985 .7162 .036 Uiso calc R 1 . . H
C47 -.0165(7) .6780(5) .7195(4) .033(2) Uani d . 1 . . C
H47A -.0378 .6713 .7560 .040 Uiso calc R 1 . . H
H47B .0392 .7069 .7202 .040 Uiso calc R 1 . . H
C48 -.0966(7) .7080(5) .6889(5) .039(3) Uani d . 1 . . C
H48A -.1104 .7500 .7037 .047 Uiso calc R 1 . . H
H48B -.1553 .6821 .6926 .047 Uiso calc R 1 . . H
C49 -.0724(8) .7146(5) .6314(4) .042(3) Uani d . 1 . . C
H49A -.0202 .7458 .6273 .050 Uiso calc R 1 . . H
H49B -.1294 .7306 .6125 .050 Uiso calc R 1 . . H
C50 -.0406(7) .6516(4) .6067(4) .030(2) Uani d . 1 . . C
H50A -.0950 .6217 .6070 .036 Uiso calc R 1 . . H
H50B -.0213 .6585 .5699 .036 Uiso calc R 1 . . H
C51 -.0079(5) .4954(4) .6162(3) .0192(16) Uani d . 1 . . C
H51A -.0409 .5027 .6499 .023 Uiso calc R 1 . . H
H51B -.0545 .5034 .5877 .023 Uiso calc R 1 . . H
C52 .0256(6) .4276(4) .6135(3) .0182(18) Uani d . 1 . . C
H52A .0446 .4172 .5772 .022 Uiso calc R 1 . . H
H52B -.0274 .3992 .6238 .022 Uiso calc R 1 . . H
B .7212(7) .4990(6) .5490(4) .028(2) Uani d . 1 . . B
O1 .8003(4) .4988(3) .5105(2) .0296(13) Uani d . 1 . . O
O2 .6326(5) .4872(3) .5188(3) .0303(15) Uani d . 1 . . O
C53 .7608(8) .4851(4) .4636(4) .035(2) Uani d . 1 . . C
C54 .6623(8) .4798(4) .4682(4) .035(3) Uani d . 1 . . C
C55 .6046(11) .4655(5) .4253(5) .056(4) Uani d . 1 . . C
H55 .5371 .4605 .4285 .067 Uiso calc R 1 . . H
C56 .6512(14) .4589(6) .3773(5) .066(5) Uani d . 1 . . C
H56 .6147 .4504 .3467 .079 Uiso calc R 1 . . H
C57 .7495(15) .4645(5) .3736(5) .071(5) Uani d . 1 . . C
H57 .7793 .4581 .3406 .086 Uiso calc R 1 . . H
C58 .8069(11) .4794(5) .4167(4) .049(3) Uani d . 1 . . C
H58 .8742 .4851 .4135 .059 Uiso calc R 1 . . H
O3 .7152(5) .5607(3) .5775(2) .0241(14) Uani d . 1 . . O
O4 .7367(5) .4523(3) .5905(2) .0261(14) Uani d . 1 . . O
C59 .7208(7) .5465(4) .6296(4) .026(2) Uani d . 1 . . C
C60 .7313(6) .4823(4) .6365(3) .0212(18) Uani d . 1 . . C
C61 .7363(7) .4569(5) .6860(3) .027(2) Uani d . 1 . . C
H61 .7454 .4131 .6910 .033 Uiso calc R 1 . . H
C62 .7277(7) .4976(6) .7285(4) .040(2) Uani d . 1 . . C
H62 .7300 .4810 .7630 .048 Uiso calc R 1 . . H
C63 .7159(8) .5610(6) .7217(4) .044(3) Uani d . 1 . . C
H63 .7118 .5878 .7513 .053 Uiso calc R 1 . . H
C64 .7100(6) .5866(5) .6709(4) .032(2) Uani d . 1 . . C
H64 .6989 .6301 .6656 .038 Uiso calc R 1 . . H
C65 .4580(14) .1443(6) .6514(6) .087(6) Uani d . 1 . . C
H65A .4024 .1338 .6290 .105 Uiso calc R 1 . . H
H65B .5042 .1685 .6300 .105 Uiso calc R 1 . . H
Cl2 .5122(3) .07542(15) .67157(13) .0641(10) Uani d . 1 . . Cl
Cl3 .4188(3) .19138(15) .70288(16) .0634(10) Uani d . 1 . . Cl
C66 .3512(8) .1484(5) .4759(4) .041(3) Uani d . 1 . . C
H66A .3498 .1076 .4573 .049 Uiso calc R 1 . . H
H66B .2934 .1510 .4983 .049 Uiso calc R 1 . . H
Cl4 .3495(3) .20955(15) .43031(15) .0661(10) Uani d . 1 . . Cl
Cl5 .4554(2) .15248(17) .51545(13) .0587(9) Uani d . 1 . . Cl
C67 .7909(7) .6427(5) .4787(4) .036(2) Uani d . 1 . . C
H67A .8035 .6148 .5090 .043 Uiso calc R 1 . . H
H67B .7328 .6271 .4606 .043 Uiso calc R 1 . . H
Cl6 .8885(2) .64028(14) .43595(13) .0523(8) Uani d . 1 . . Cl
Cl7 .7706(2) .72021(12) .50124(12) .0492(7) Uani d . 1 . . Cl
C68 .2824(12) .3951(9) .3663(7) .099(6) Uani d . 1 . . C
H68A .2473 .3909 .3327 .119 Uiso calc R 1 . . H
H68B .2849 .4403 .3751 .119 Uiso calc R 1 . . H
Cl8 .2176(4) .3564(3) .4147(2) .129(2) Uani d . 1 . . Cl
Cl9 .3967(3) .3687(3) .3576(2) .129(2) Uani d . 1 . . Cl

loop_
_atom_site_aniso_label
_atom_site_aniso_U_11
_atom_site_aniso_U_22
_atom_site_aniso_U_33
_atom_site_aniso_U_12
_atom_site_aniso_U_13
_atom_site_aniso_U_23
Rh .0124(2) .0116(2) .0137(2) -.0003(3) .0006(2) -.0007(3)
Cl1 .0208(10) .0172(9) .0207(10) .0009(8) .0020(9) -.0043(7)
P1 .0140(10) .0150(10) .0177(10) .0003(8) .0010(9) .0006(9)
C1 .013(4) .017(4) .026(5) -.005(3) .007(3) .003(4)
C2 .038(6) .021(5) .039(6) .008(4) -.008(5) -.003(4)
C3 .041(6) .035(6) .045(7) .010(5) -.020(5) -.026(5)
C4 .030(6) .032(5) .068(8) .002(5) -.014(6) -.018(5)
C5 .028(5) .016(4) .041(5) .003(4) .003(4) .004(4)
C6 .016(4) .026(4) .034(5) .006(4) .005(4) -.004(4)
C7 .008(4) .019(4) .026(5) -.002(3) .004(3) -.003(4)
C8 .016(3) .020(3) .021(3) -.004(3) .006(3) .003(3)
C9 .013(5) .027(5) .059(7) .003(4) .006(5) .009(5)
C10 .027(5) .043(6) .045(7) .004(5) .013(5) .027(5)
C11 .030(5) .025(5) .024(5) .007(4) .001(4) .000(4)
C12 .016(4) .014(4) .032(5) .000(3) .004(4) .003(4)
P2 .0136(10) .0127(9) .0134(10) .0029(8) .0004(8) -.0006(8)
C13 .012(4) .009(3) .013(4) .006(3) .001(3) -.001(3)
C14 .021(5) .020(4) .016(4) .009(4) -.005(4) .007(3)
C15 .033(5) .022(5) .018(4) -.002(4) .004(4) .003(4)
C16 .032(6) .043(6) .021(5) .008(5) .000(4) .005(4)
C17 .020(5) .027(5) .019(4) -.001(4) -.005(4) .004(4)
C18 .019(4) .013(4) .031(5) -.002(3) -.005(4) -.006(4)
C19 .026(5) .012(4) .018(4) .004(3) .007(4) -.004(3)
C20 .020(4) .019(4) .025(5) .002(3) -.001(4) -.003(4)
C21 .037(6) .032(5) .025(5) .014(5) .013(4) .006(4)
C22 .038(6) .028(5) .029(5) -.003(4) .020(5) -.004(4)
C23 .039(6) .033(5) .015(4) .006(5) .008(4) -.001(4)
C24 .017(4) .029(5) .020(5) -.002(4) .005(4) .001(4)
C25 .023(5) .010(4) .028(5) -.002(3) -.005(4) .011(3)
C26 .014(3) .006(3) .019(4) -.005(3) -.005(3) .002(3)
P3 .0138(10) .0149(9) .0135(10) -.0007(8) -.0016(8) -.0018(8)
C27 .018(4) .011(4) .019(4) -.003(3) -.001(4) -.002(3)
C28 .030(5) .011(4) .018(4) .002(3) .001(4) .006(3)
C29 .040(6) .017(4) .034(5) -.007(4) .004(5) .001(4)
C30 .038(6) .020(4) .023(5) -.001(4) .009(4) -.009(4)
C31 .048(6) .031(5) .024(5) -.003(5) .005(5) -.003(4)
C32 .030(5) .013(4) .014(4) -.001(4) .007(4) .006(3)
C33 .017(3) .016(3) .010(3) -.003(3) .004(3) .003(3)
C34 .018(4) .012(4) .027(5) -.005(3) .001(4) .002(3)
C35 .021(5) .026(5) .025(5) .002(4) .012(4) .000(4)
C36 .035(6) .030(5) .022(5) -.003(4) .004(4) -.003(4)
C37 .026(5) .036(5) .024(5) -.007(4) -.003(4) .007(4)
C38 .024(5) .021(4) .032(5) .001(4) .001(4) .000(4)
P4 .0138(11) .0169(10) .0170(10) .0006(9) .0004(8) -.0012(9)
C39 .014(3) .019(3) .012(3) -.001(3) -.007(3) .002(3)
C40 .038(5) .019(4) .019(4) .003(4) .006(3) .002(4)
C41 .039(6) .028(5) .017(4) -.004(4) .001(4) .000(3)
C42 .032(5) .047(6) .018(5) .002(5) .003(4) .007(4)
C43 .031(6) .036(6) .035(6) -.009(5) -.009(5) .015(5)
C44 .020(5) .037(5) .022(5) -.014(4) -.003(4) .001(4)
C45 .014(4) .013(4) .024(5) .001(3) .004(4) -.007(3)
C46 .019(5) .049(6) .023(5) .010(4) .008(4) -.011(4)
C47 .036(6) .035(6) .028(5) -.001(5) .008(4) -.017(4)
C48 .023(5) .029(5) .065(8) .009(4) -.001(5) -.015(5)
C49 .038(6) .033(6) .055(8) .012(5) -.009(5) -.010(5)
C50 .023(5) .020(5) .046(6) .011(4) -.011(5) -.008(5)
C51 .015(4) .021(4) .022(4) .005(4) -.002(3) -.002(4)
C52 .019(5) .025(4) .011(4) -.006(4) .000(3) .004(3)
B .033(5) .025(5) .028(5) .002(6) .004(4) .006(5)
O1 .037(3) .026(3) .025(3) .003(4) .006(3) .001(3)
O2 .030(3) .028(4) .033(4) .002(3) -.002(3) .006(3)
C53 .052(6) .027(5) .025(5) .003(5) .009(5) .004(4)
C54 .056(7) .014(4) .034(6) -.001(4) -.012(5) .000(4)
C55 .095(11) .024(6) .049(8) .006(6) -.029(7) -.001(5)
C56 .125(14) .037(7) .037(7) .017(8) -.032(8) -.001(5)
C57 .155(17) .032(6) .028(6) .017(9) .009(9) .003(5)
C58 .085(10) .030(6) .033(6) -.007(6) .013(6) -.003(4)
O3 .035(4) .019(3) .018(3) .005(3) -.004(3) .007(2)
O4 .033(4) .027(3) .019(3) .004(3) .005(3) -.002(2)
C59 .025(5) .020(4) .033(5) .004(4) .004(4) -.001(4)
C60 .013(4) .025(4) .025(4) .005(3) .009(4) .006(3)
C61 .020(4) .035(5) .027(5) .006(4) -.004(4) .008(4)
C62 .028(5) .067(7) .024(4) .009(7) -.001(4) .001(6)
C63 .039(7) .068(8) .027(5) -.006(6) -.001(5) -.012(5)
C64 .020(5) .034(5) .042(6) -.004(4) .004(4) -.008(5)
C65 .170(18) .044(8) .047(9) -.003(9) -.020(11) .001(7)
Cl2 .104(3) .0416(17) .0470(18) .0158(18) -.0038(19) -.0078(15)
Cl3 .065(2) .0373(16) .088(3) .0085(16) -.0104(19) -.0143(16)
C66 .042(7) .037(6) .044(7) -.005(5) .006(5) -.006(5)
Cl4 .072(2) .0470(18) .079(2) .0108(17) .015(2) .0174(17)
Cl5 .057(2) .073(2) .0466(18) -.0126(17) .0031(15) -.0161(16)
C67 .026(6) .032(5) .049(6) -.011(4) .017(5) -.002(5)
Cl6 .0417(16) .0416(15) .073(2) .0082(13) .0328(15) .0046(14)
Cl7 .0471(16) .0351(14) .0652(19) -.0018(13) .0263(15) -.0031(13)
C68 .088(13) .119(14) .089(12) .044(11) .031(10) .053(11)
Cl8 .109(4) .109(4) .168(5) .050(3) .043(4) .074(4)
Cl9 .066(3) .211(6) .110(4) .024(3) -.001(3) .044(4)

loop_
_atom_type_symbol
_atom_type_description
_atom_type_scat_dispersion_real
_atom_type_scat_dispersion_imag
_atom_type_scat_source
C C 0.0033 0.0016 'International Tables Vol C Tables 4.2.6.8 and 6.1.1.4'
H H 0.0000 0.0000 'International Tables Vol C Tables 4.2.6.8 and 6.1.1.4'
B B 0.0013 0.0007 'International Tables Vol C Tables 4.2.6.8 and 6.1.1.4'
O O 0.0106 0.0060 'International Tables Vol C Tables 4.2.6.8 and 6.1.1.4'
P P 0.1023 0.0942 'International Tables Vol C Tables 4.2.6.8 and 6.1.1.4'
Cl Cl 0.1484 0.1585 'International Tables Vol C Tables 4.2.6.8 and 6.1.1.4'
Rh Rh -1.1178 0.9187 'International Tables Vol C Tables 4.2.6.8 and 6.1.1.4'

loop_
_geom_angle_atom_site_label_1
_geom_angle_atom_site_label_2
_geom_angle_atom_site_label_3
_geom_angle
_geom_angle_publ_flag
H1 Rh P3 85(5) yes
H1 Rh P4 88(5) yes
P3 Rh P4 82.10(7) yes
H1 Rh P2 80(5) yes
P3 Rh P2 97.69(7) yes
P4 Rh P2 168.57(7) yes
H1 Rh P1 100(5) yes
P3 Rh P1 174.84(8) yes
P4 Rh P1 97.70(8) yes
P2 Rh P1 83.54(7) yes
H1 Rh Cl1 171(5) yes
P3 Rh Cl1 94.64(7) yes
P4 Rh Cl1 101.18(7) yes
P2 Rh Cl1 90.24(7) yes
P1 Rh Cl1 80.32(7) yes
C25 P1 C7 102.4(4) no
C25 P1 C1 105.7(4) no
C7 P1 C1 105.8(4) no
C25 P1 Rh 102.9(3) no
C7 P1 Rh 123.2(3) no
C1 P1 Rh 114.7(3) no
C6 C1 C2 109.2(7) no
C6 C1 P1 115.6(6) no
C2 C1 P1 113.9(6) no
C3 C2 C1 109.4(8) no
C4 C3 C2 112.3(9) no
C3 C4 C5 111.5(8) no
C4 C5 C6 111.7(8) no
C5 C6 C1 111.4(7) no
C12 C7 C8 110.1(7) no
C12 C7 P1 118.2(6) no
C8 C7 P1 113.3(6) no
C9 C8 C7 109.5(7) no
C8 C9 C10 113.1(8) no
C9 C10 C11 110.8(8) no
C12 C11 C10 111.0(8) no
C7 C12 C11 110.4(7) no
C26 P2 C19 102.1(4) no
C26 P2 C13 103.4(3) no
C19 P2 C13 107.1(4) no
C26 P2 Rh 106.2(2) no
C19 P2 Rh 120.3(3) no
C13 P2 Rh 115.6(2) no
C14 C13 C18 110.6(6) no
C14 C13 P2 113.5(5) no
C18 C13 P2 116.2(6) no
C15 C14 C13 111.6(7) no
C16 C15 C14 110.8(8) no
C15 C16 C17 111.2(8) no
C16 C17 C18 111.9(7) no
C13 C18 C17 110.0(7) no
C24 C19 C20 108.8(7) no
C24 C19 P2 113.6(6) no
C20 C19 P2 112.9(6) no
C21 C20 C19 111.0(7) no
C22 C21 C20 111.2(8) no
C21 C22 C23 110.4(8) no
C24 C23 C22 110.2(8) no
C23 C24 C19 112.2(7) no
C26 C25 P1 108.9(6) no
C25 C26 P2 108.8(5) no
C52 P3 C33 102.8(4) no
C52 P3 C27 101.7(4) no
C33 P3 C27 111.5(4) no
C52 P3 Rh 107.9(3) no
C33 P3 Rh 109.7(3) no
C27 P3 Rh 121.2(3) no
C32 C27 C28 109.3(6) no
C32 C27 P3 111.6(6) no
C28 C27 P3 115.5(6) no
C29 C28 C27 109.7(7) no
C30 C29 C28 111.4(8) no
C31 C30 C29 111.0(7) no
C30 C31 C32 112.3(8) no
C31 C32 C27 110.9(7) no
C38 C33 C34 109.5(7) no
C38 C33 P3 114.6(6) no
C34 C33 P3 118.3(6) no
C33 C34 C35 109.5(7) no
C36 C35 C34 110.6(7) no
C35 C36 C37 110.6(8) no
C38 C37 C36 111.1(8) no
C37 C38 C33 111.9(7) no
C51 P4 C39 100.6(4) no
C51 P4 C45 102.3(4) no
C39 P4 C45 103.6(4) no
C51 P4 Rh 109.4(3) no
C39 P4 Rh 116.6(3) no
C45 P4 Rh 121.5(3) no
C40 C39 C44 112.3(7) no
C40 C39 P4 113.8(5) no
C44 C39 P4 112.2(6) no
C39 C40 C41 111.3(7) no
C42 C41 C40 110.3(8) no
C43 C42 C41 110.1(8) no
C42 C43 C44 112.3(8) no
C43 C44 C39 112.7(7) no
C50 C45 C46 109.3(7) no
C50 C45 P4 114.6(6) no
C46 C45 P4 111.6(6) no
C47 C46 C45 110.7(8) no
C48 C47 C46 112.1(8) no
C47 C48 C49 112.2(9) no
C48 C49 C50 112.2(9) no
C45 C50 C49 110.0(8) no
C52 C51 P4 111.0(5) no
C51 C52 P3 109.6(6) no
O4 B O2 112.7(8) yes
O4 B O1 111.7(8) yes
O2 B O1 105.9(7) yes
O4 B O3 104.5(7) yes
O2 B O3 110.8(8) yes
O1 B O3 111.4(8) yes
C53 O1 B 106.7(7) no
C54 O2 B 105.2(7) no
O1 C53 C58 127.4(11) no
O1 C53 C54 110.3(9) no
C58 C53 C54 122.2(11) no
O2 C54 C53 111.7(9) no
O2 C54 C55 126.6(12) no
C53 C54 C55 121.6(12) no
C54 C55 C56 116.5(14) no
C57 C56 C55 120.9(13) no
C56 C57 C58 122.3(13) no
C53 C58 C57 116.4(14) no
C59 O3 B 106.0(7) no
C60 O4 B 107.7(7) no
O3 C59 C64 127.6(8) no
O3 C59 C60 110.4(8) no
C64 C59 C60 121.9(9) no
O4 C60 C61 128.1(7) no
O4 C60 C59 111.2(8) no
C61 C60 C59 120.6(8) no
C60 C61 C62 117.9(9) no
C63 C62 C61 121.5(9) no
C62 C63 C64 120.3(10) no
C59 C64 C63 117.7(10) no
Cl2 C65 Cl3 113.6(8) no
Cl4 C66 Cl5 110.8(6) no
Cl6 C67 Cl7 110.8(5) no
Cl9 C68 Cl8 114.9(9) no

loop_
_geom_bond_atom_site_label_1
_geom_bond_atom_site_label_2
_geom_bond_site_symmetry_2
_geom_bond_distance
_geom_bond_publ_flag
Rh H1 . 1.27(11) yes
Rh P3 . 2.377(2) yes
Rh P4 . 2.391(2) yes
Rh P2 . 2.403(2) yes
Rh P1 . 2.408(2) yes
Rh Cl1 . 2.513(2) yes
P1 C25 . 1.822(9) no
P1 C7 . 1.865(9) no
P1 C1 . 1.878(8) no
C1 C6 . 1.543(12) no
C1 C2 . 1.548(13) no
C2 C3 . 1.539(13) no
C3 C4 . 1.510(15) no
C4 C5 . 1.525(14) no
C5 C6 . 1.531(12) no
C7 C12 . 1.506(12) no
C7 C8 . 1.571(11) no
C8 C9 . 1.501(13) no
C9 C10 . 1.516(15) no
C10 C11 . 1.529(14) no
C11 C12 . 1.528(12) no
P2 C26 . 1.842(7) no
P2 C19 . 1.853(8) no
P2 C13 . 1.879(8) no
C13 C14 . 1.539(11) no
C13 C18 . 1.540(11) no
C14 C15 . 1.537(11) no
C15 C16 . 1.513(13) no
C16 C17 . 1.525(13) no
C17 C18 . 1.543(12) no
C19 C24 . 1.537(12) no
C19 C20 . 1.551(12) no
C20 C21 . 1.538(12) no
C21 C22 . 1.519(13) no
C22 C23 . 1.557(14) no
C23 C24 . 1.524(12) no
C25 C26 . 1.517(11) no
P3 C52 . 1.837(8) no
P3 C33 . 1.851(8) no
P3 C27 . 1.862(8) no
C27 C32 . 1.545(11) no
C27 C28 . 1.547(11) no
C28 C29 . 1.543(11) no
C29 C30 . 1.522(13) no
C30 C31 . 1.513(13) no
C31 C32 . 1.516(12) no
C33 C38 . 1.534(12) no
C33 C34 . 1.543(11) no
C34 C35 . 1.546(12) no
C35 C36 . 1.522(13) no
C36 C37 . 1.531(13) no
C37 C38 . 1.514(13) no
P4 C51 . 1.844(9) no
P4 C39 . 1.858(8) no
P4 C45 . 1.859(8) no
C39 C40 . 1.524(11) no
C39 C44 . 1.540(11) no
C40 C41 . 1.539(11) no
C41 C42 . 1.532(13) no
C42 C43 . 1.500(14) no
C43 C44 . 1.527(13) no
C45 C50 . 1.542(11) no
C45 C46 . 1.558(12) no
C46 C47 . 1.521(13) no
C47 C48 . 1.505(14) no
C48 C49 . 1.515(16) no
C49 C50 . 1.548(12) no
C51 C52 . 1.519(12) no
B O4 . 1.468(12) yes
B O2 . 1.477(12) yes
B O1 . 1.479(11) yes
B O3 . 1.504(13) yes
O1 C53 . 1.352(11) no
O2 C54 . 1.367(12) no
C53 C58 . 1.366(14) no
C53 C54 . 1.382(16) no
C54 C55 . 1.393(15) no
C55 C56 . 1.39(2) no
C56 C57 . 1.38(2) no
C57 C58 . 1.396(19) no
O3 C59 . 1.367(10) no
O4 C60 . 1.341(10) no
C59 C64 . 1.366(13) no
C59 C60 . 1.388(12) no
C60 C61 . 1.377(12) no
C61 C62 . 1.395(14) no
C62 C63 . 1.371(17) no
C63 C64 . 1.411(15) no
C65 Cl2 . 1.728(15) no
C65 Cl3 . 1.742(15) no
C66 Cl4 . 1.747(11) no
C66 Cl5 . 1.772(12) no
C67 Cl6 . 1.746(10) no
C67 Cl7 . 1.771(10) no
C68 Cl9 . 1.704(16) no
C68 Cl8 . 1.739(15) no
